data_7017734
loop_
_publ_author_name
'Brayshaw, Simon K.'
'Easun, Timothy L.'
'George, Michael W.'
'Griffin, Alexandra M. E.'
'Johnson, Andrew L.'
'Raithby, Paul R.'
'Savarese, Teresa L.'
'Schiffers, Stefanie'
'Warren, John E.'
'Warren, Mark R.'
'Teat, Simon J.'

_publ_section_title
;
 Photocrystallographic identification of metastable nitrito linkage
 isomers in a series of nickel(II) complexes.
;
_journal_issue 1
_journal_name_full 'Dalton transactions (Cambridge, England : 2003)'
_journal_page_first 90
_journal_page_last 97
_journal_paper_doi 10.1039/c1dt11379h
_journal_volume 41
_journal_year 2012
_chemical_formula_moiety 'C12 H28 N6 Ni O4'
_chemical_formula_sum 'C12 H28 N6 Ni O4'
_chemical_formula_weight 379.11
_chemical_name_systematic
;
?
;
_space_group_IT_number 14
_symmetry_cell_setting monoclinic
_symmetry_space_group_name_Hall '-P 2ybc'
_symmetry_space_group_name_H-M 'P 1 21/c 1'
_atom_sites_solution_hydrogens geom
_atom_sites_solution_primary direct
_atom_sites_solution_secondary difmap
_audit_conform_dict_location ftp://ftp.iucr.org/pub/cif_core.dic
_audit_conform_dict_name cif_core.dic
_audit_conform_dict_version 2.3
_audit_creation_date 2009-12-09T10:21:02-00:00
_audit_creation_method 'WinGX routine CIF_UPDATE'
_cell_angle_alpha 90
_cell_angle_beta 102.692(3)
_cell_angle_gamma 90
_cell_formula_units_Z 2
_cell_length_a 8.349(2)
_cell_length_b 8.646(2)
_cell_length_c 11.836(3)
_cell_measurement_reflns_used 2135
_cell_measurement_temperature 100(2)
_cell_measurement_theta_max 24.7
_cell_measurement_theta_min 3.72
_cell_volume 833.5(3)
_computing_cell_refinement 'Bruker SMART'
_computing_data_collection 'Bruker SMART'
_computing_data_reduction 'Bruker SAINT'
_computing_molecular_graphics POVRAY
_computing_publication_material 'SHELXTL (Sheldrick, 1997)'
_computing_structure_refinement 'SHELXL-97 (Sheldrick, 1997)'
_computing_structure_solution 'SHELXTS (Sheldrick, 1997)'
_diffrn_ambient_temperature 100(2)
_diffrn_measured_fraction_theta_full 0.997
_diffrn_measured_fraction_theta_max 0.992
_diffrn_measurement_device_type 'Bruker APEX2'
_diffrn_measurement_method '3000 0.3 degree images with \f and \w scans'
_diffrn_radiation_monochromator graphite
_diffrn_radiation_type Synchrotron
_diffrn_radiation_wavelength 0.7749
_diffrn_reflns_av_R_equivalents 0.0396
_diffrn_reflns_av_unetI/netI 0.0416
_diffrn_reflns_limit_h_max 11
_diffrn_reflns_limit_h_min -11
_diffrn_reflns_limit_k_max 12
_diffrn_reflns_limit_k_min -12
_diffrn_reflns_limit_l_max 16
_diffrn_reflns_limit_l_min -16
_diffrn_reflns_number 9187
_diffrn_reflns_theta_full 27.5
_diffrn_reflns_theta_max 33.5
_diffrn_reflns_theta_min 3.75
_diffrn_standards_decay_% 0
_exptl_absorpt_coefficient_mu 1.193
_exptl_absorpt_correction_T_max 1
_exptl_absorpt_correction_T_min 0.723061
_exptl_absorpt_correction_type multi-scan
_exptl_absorpt_process_details 'SADABS - Bruker2004'
_exptl_crystal_colour purple
_exptl_crystal_density_diffrn 1.511
_exptl_crystal_density_method 'not measured'
_exptl_crystal_description block
_exptl_crystal_F_000 404
_exptl_crystal_size_max 0.08
_exptl_crystal_size_mid 0.05
_exptl_crystal_size_min 0.05
_refine_diff_density_max 0.584
_refine_diff_density_min -0.336
_refine_diff_density_rms 0.072
_refine_ls_extinction_method none
_refine_ls_goodness_of_fit_ref 1.124
_refine_ls_hydrogen_treatment constr
_refine_ls_matrix_type full
_refine_ls_number_parameters 143
_refine_ls_number_reflns 2505
_refine_ls_number_restraints 15
_refine_ls_restrained_S_all 1.132
_refine_ls_R_factor_all 0.1055
_refine_ls_R_factor_gt 0.0613
_refine_ls_shift/su_max 0
_refine_ls_shift/su_mean 0
_refine_ls_structure_factor_coef Fsqd
_refine_ls_weighting_details 'calc w=1/[\s^2^(Fo^2^)+(0.1000P)^2^+0.0000P] where P=(Fo^2^+2Fc^2^)/3'
_refine_ls_weighting_scheme calc
_refine_ls_wR_factor_gt 0.1708
_refine_ls_wR_factor_ref 0.1967
_reflns_number_gt 1468
_reflns_number_total 2505
_reflns_threshold_expression >2sigma(I)
_cod_data_source_file c1dt11379h.txt
_cod_data_source_block 3a
_cod_depositor_comments
;
The following automatic conversions were performed:

'_symmetry_cell_setting' value 'Monoclinic' changed to 'monoclinic'
according to /home/saulius/struct/CIF-dictionaries/cif_core.dic
dictionary named 'cif_core.dic' version 2.4.1 from 2010-06-29.

Automatic conversion script
Id: cif_fix_values 1715 2011-07-08 13:25:40Z adriana 
;
_cod_original_sg_symbol_H-M P21/c
_cod_database_code 7017734

loop_
_symmetry_equiv_pos_as_xyz
'x, y, z'
'-x, y+1/2, -z+1/2'
'-x, -y, -z'
'x, -y-1/2, z-1/2'

loop_
_atom_site_label
_atom_site_type_symbol
_atom_site_fract_x
_atom_site_fract_y
_atom_site_fract_z
_atom_site_U_iso_or_equiv
_atom_site_adp_type
_atom_site_occupancy
_atom_site_symmetry_multiplicity
_atom_site_calc_flag
_atom_site_refinement_flags
_atom_site_disorder_assembly
_atom_site_disorder_group
Ni1 Ni 0 0 0.5 0.0548(3) Uani 1 2 d SD . .
N2 N 0.1554(5) -0.1289(5) 0.6216(4) 0.0914(13) Uani 1 1 d . A .
H2A H 0.109 -0.1443 0.6844 0.11 Uiso 1 1 calc R . .
H2B H 0.1709 -0.2241 0.5909 0.11 Uiso 1 1 calc R . .
N3 N 0.1954(4) 0.1680(3) 0.5387(3) 0.0586(7) Uani 1 1 d D A .
C2A C 0.2974(9) 0.1213(7) 0.6514(6) 0.060(2) Uani 0.634(19) 1 d PD A 1
H2A1 H 0.2479 0.1604 0.7145 0.073 Uiso 0.634(19) 1 calc PR A 1
H2A2 H 0.4083 0.1671 0.6611 0.073 Uiso 0.634(19) 1 calc PR A 1
C3 C 0.2781(6) 0.2023(6) 0.4469(4) 0.0876(14) Uani 1 1 d . . .
H3A H 0.1966 0.2176 0.3732 0.105 Uiso 1 1 calc R A 2
H3B H 0.3504 0.115 0.4367 0.105 Uiso 1 1 calc R A 2
C4 C 0.3772(7) 0.3451(6) 0.4771(4) 0.0898(15) Uani 1 1 d . A .
H4A H 0.3837 0.4044 0.4067 0.108 Uiso 1 1 calc R . .
H4B H 0.4899 0.32 0.5202 0.108 Uiso 1 1 calc R . .
C5 C 0.2853(6) 0.4346(6) 0.5521(6) 0.0944(16) Uani 1 1 d . . .
H5A H 0.3555 0.4535 0.6298 0.113 Uiso 1 1 calc R A .
H5B H 0.2468 0.5352 0.5162 0.113 Uiso 1 1 calc R . .
C6 C 0.1430(6) 0.3323(6) 0.5596(6) 0.0951(16) Uani 1 1 d . A .
H6A H 0.0447 0.362 0.5002 0.114 Uiso 1 1 calc R . .
H6B H 0.1168 0.3408 0.6369 0.114 Uiso 1 1 calc R . .
N1 N 0.1037(6) -0.1051(6) 0.3659(4) 0.0617(15) Uani 0.701(10) 1 d PD B 1
O1 O 0.2206(9) -0.1999(9) 0.3859(7) 0.072(2) Uani 0.701(10) 1 d PD B 1
O2 O 0.0532(6) -0.0798(5) 0.2581(3) 0.0743(17) Uani 0.701(10) 1 d PD B 1
N1B N 0.151(2) -0.127(2) 0.3008(17) 0.074(6) Uiso 0.204(11) 1 d PD B 2
O1B O 0.061(2) -0.036(2) 0.3378(10) 0.077(6) Uiso 0.204(11) 1 d PD B 2
O2B O 0.227(5) -0.220(4) 0.367(3) 0.114(19) Uiso 0.204(11) 1 d PD B 2
N1C N 0.157(3) -0.200(4) 0.339(2) 0.044(8) Uiso 0.096(6) 1 d PD B 3
O1C O 0.1627(19) -0.1463(18) 0.4367(15) 0.031(5) Uiso 0.096(6) 1 d PD B 3
O2C O 0.272(4) -0.172(4) 0.295(2) 0.099(13) Uiso 0.096(6) 1 d PD B 3
C1 C 0.3108(6) -0.0530(6) 0.6585(5) 0.0889(15) Uani 1 1 d D . .
H1A H 0.3858 -0.0886 0.6096 0.107 Uiso 1 1 calc R A 1
H1B H 0.3595 -0.0831 0.7394 0.107 Uiso 1 1 calc R A 1
C2B C 0.346(2) 0.077(2) 0.5939(17) 0.127(10) Uani 0.366(19) 1 d PD A 2
H2B1 H 0.4003 0.0405 0.5326 0.153 Uiso 0.366(19) 1 calc PR A 2
H2B2 H 0.4231 0.146 0.6459 0.153 Uiso 0.366(19) 1 calc PR A 2

loop_
_atom_site_aniso_label
_atom_site_aniso_U_11
_atom_site_aniso_U_22
_atom_site_aniso_U_33
_atom_site_aniso_U_23
_atom_site_aniso_U_13
_atom_site_aniso_U_12
Ni1 0.0616(4) 0.0587(4) 0.0467(4) 0.0000(3) 0.0175(3) 0.0032(3)
N2 0.079(3) 0.086(2) 0.096(3) 0.034(2) -0.007(2) -0.012(2)
N3 0.0652(18) 0.0646(17) 0.0468(16) 0.0043(13) 0.0141(14) 0.0037(14)
C2A 0.062(4) 0.070(4) 0.046(4) 0.005(3) 0.004(3) 0.003(3)
C3 0.095(3) 0.107(3) 0.071(3) -0.020(3) 0.038(3) -0.031(3)
C4 0.103(4) 0.099(3) 0.066(3) -0.001(2) 0.018(3) -0.031(3)
C5 0.067(3) 0.078(3) 0.130(5) -0.011(3) 0.004(3) 0.003(2)
C6 0.077(3) 0.087(3) 0.126(5) -0.025(3) 0.033(3) -0.008(3)
N1 0.077(3) 0.058(3) 0.053(3) 0.000(2) 0.019(2) -0.004(2)
O1 0.061(3) 0.066(3) 0.086(4) -0.019(3) 0.010(3) 0.010(2)
O2 0.107(4) 0.070(3) 0.047(2) -0.0052(19) 0.020(2) -0.010(3)
C1 0.075(3) 0.074(3) 0.107(4) 0.006(3) -0.003(3) -0.002(2)
C2B 0.156(19) 0.156(18) 0.065(10) -0.001(12) 0.014(11) -0.081(17)

loop_
_atom_type_symbol
_atom_type_description
_atom_type_scat_dispersion_real
_atom_type_scat_dispersion_imag
_atom_type_scat_source
C C 0.0033 0.0016 'International Tables Vol C Tables 4.2.6.8 and 6.1.1.4'
H H 0 0 'International Tables Vol C Tables 4.2.6.8 and 6.1.1.4'
N N 0.0061 0.0033 'International Tables Vol C Tables 4.2.6.8 and 6.1.1.4'
O O 0.0106 0.006 'International Tables Vol C Tables 4.2.6.8 and 6.1.1.4'
Ni Ni 0.3393 1.1124 'International Tables Vol C Tables 4.2.6.8 and 6.1.1.4'

loop_
_geom_angle_atom_site_label_1
_geom_angle_atom_site_label_2
_geom_angle_atom_site_label_3
_geom_angle
_geom_angle_site_symmetry_1
_geom_angle_site_symmetry_3
N2 Ni1 N2 180.0(2) 3_556 .
N2 Ni1 O1C 115.8(5) 3_556 .
N2 Ni1 O1C 64.2(5) . .
N2 Ni1 O1C 64.2(5) 3_556 3_556
N2 Ni1 O1C 115.8(5) . 3_556
O1C Ni1 O1C 180.0(8) . 3_556
N2 Ni1 O1B 71.5(5) 3_556 .
N2 Ni1 O1B 108.5(5) . .
O1C Ni1 O1B 44.6(6) . .
O1C Ni1 O1B 135.4(6) 3_556 .
N2 Ni1 O1B 108.5(5) 3_556 3_556
N2 Ni1 O1B 71.5(5) . 3_556
O1C Ni1 O1B 135.4(6) . 3_556
O1C Ni1 O1B 44.6(6) 3_556 3_556
O1B Ni1 O1B 180.000(3) . 3_556
N2 Ni1 N3 96.64(13) 3_556 .
N2 Ni1 N3 83.36(13) . .
O1C Ni1 N3 87.9(5) . .
O1C Ni1 N3 92.1(5) 3_556 .
O1B Ni1 N3 88.4(5) . .
O1B Ni1 N3 91.6(5) 3_556 .
N2 Ni1 N3 83.36(13) 3_556 3_556
N2 Ni1 N3 96.64(13) . 3_556
O1C Ni1 N3 92.1(5) . 3_556
O1C Ni1 N3 87.9(5) 3_556 3_556
O1B Ni1 N3 91.6(5) . 3_556
O1B Ni1 N3 88.4(5) 3_556 3_556
N3 Ni1 N3 180.00(12) . 3_556
N2 Ni1 N1 90.4(2) 3_556 .
N2 Ni1 N1 89.6(2) . .
O1C Ni1 N1 25.4(5) . .
O1C Ni1 N1 154.6(5) 3_556 .
O1B Ni1 N1 19.8(4) . .
O1B Ni1 N1 160.2(4) 3_556 .
N3 Ni1 N1 91.88(15) . .
N3 Ni1 N1 88.12(15) 3_556 .
N2 Ni1 N1 89.6(2) 3_556 3_556
N2 Ni1 N1 90.4(2) . 3_556
O1C Ni1 N1 154.6(5) . 3_556
O1C Ni1 N1 25.4(5) 3_556 3_556
O1B Ni1 N1 160.2(4) . 3_556
O1B Ni1 N1 19.8(4) 3_556 3_556
N3 Ni1 N1 88.12(15) . 3_556
N3 Ni1 N1 91.88(15) 3_556 3_556
N1 Ni1 N1 180.00(14) . 3_556
C1 N2 Ni1 110.9(3) . .
C3 N3 C2A 117.5(5) . .
C3 N3 C2B 86.7(8) . .
C2A N3 C2B 37.0(8) . .
C3 N3 C6 97.6(4) . .
C2A N3 C6 103.8(4) . .
C2B N3 C6 131.3(9) . .
C3 N3 Ni1 116.4(3) . .
C2A N3 Ni1 105.5(3) . .
C2B N3 Ni1 105.1(6) . .
C6 N3 Ni1 115.6(3) . .
N3 C2A C1 110.1(5) . .
N3 C3 C4 108.9(4) . .
N3 C3 C2B 47.9(6) . .
C4 C3 C2B 101.7(6) . .
C3 C4 C5 103.9(4) . .
C6 C5 C4 104.1(4) . .
C5 C6 N3 106.4(4) . .
O1 N1 O2 112.0(6) . .
O1 N1 Ni1 123.7(5) . .
O2 N1 Ni1 124.4(4) . .
O2B N1B O1B 118.1(13) . .
N1B O1B Ni1 134.6(13) . .
O2C N1C O1C 117.2(14) . .
N1C O1C Ni1 131(2) . .
C2B C1 N2 118.4(7) . .
C2B C1 C2A 37.4(9) . .
N2 C1 C2A 112.9(4) . .
C1 C2B N3 113.4(11) . .
C1 C2B C3 146.5(11) . .
N3 C2B C3 45.4(4) . .

loop_
_geom_bond_atom_site_label_1
_geom_bond_atom_site_label_2
_geom_bond_distance
_geom_bond_site_symmetry_2
Ni1 N2 2.043(4) 3_556
Ni1 N2 2.043(4) .
Ni1 O1C 2.111(9) .
Ni1 O1C 2.111(9) 3_556
Ni1 O1B 2.113(9) .
Ni1 O1B 2.113(9) 3_556
Ni1 N3 2.157(3) .
Ni1 N3 2.157(3) 3_556
Ni1 N1 2.167(4) .
Ni1 N1 2.167(4) 3_556
N2 C1 1.434(6) .
N3 C3 1.441(5) .
N3 C2A 1.473(7) .
N3 C2B 1.503(16) .
N3 C6 1.522(6) .
C2A C1 1.512(8) .
C3 C4 1.485(6) .
C3 C2B 2.022(15) .
C4 C5 1.508(8) .
C5 C6 1.500(7) .
N1 O1 1.256(7) .
N1 O2 1.272(6) .
N1B O2B 1.204(10) .
N1B O1B 1.236(10) .
N1C O2C 1.210(10) .
N1C O1C 1.236(10) .
C1 C2B 1.424(14) .

loop_
_geom_hbond_atom_site_label_D
_geom_hbond_atom_site_label_H
_geom_hbond_atom_site_label_A
_geom_hbond_distance_DH
_geom_hbond_distance_HA
_geom_hbond_distance_DA
_geom_hbond_angle_DHA
_geom_hbond_site_symmetry_A
N2 H2A N1C 0.92 2.24 2.967(18) 135.7 4_556
N2 H2A N1B 0.92 2.39 2.998(17) 123.4 4_556
N2 H2A O2B 0.92 2.47 3.12(4) 128.3 4_556
N2 H2A O2 0.92 2.54 3.067(7) 116.7 3_556
N2 H2A O2 0.92 2.62 3.208(6) 122.6 4_556
N2 H2A O1 0.92 2.72 3.396(10) 131 4_556

loop_
_geom_torsion_atom_site_label_1
_geom_torsion_atom_site_label_2
_geom_torsion_atom_site_label_3
_geom_torsion_atom_site_label_4
_geom_torsion
_geom_torsion_site_symmetry_1
N2 Ni1 N2 C1 14E1(10) 3_556
O1C Ni1 N2 C1 85.1(7) .
O1C Ni1 N2 C1 -94.9(7) 3_556
O1B Ni1 N2 C1 80.2(7) .
O1B Ni1 N2 C1 -99.8(7) 3_556
N3 Ni1 N2 C1 -5.8(4) .
N3 Ni1 N2 C1 174.2(4) 3_556
N1 Ni1 N2 C1 86.2(4) .
N1 Ni1 N2 C1 -93.8(4) 3_556
N2 Ni1 N3 C3 -66.2(4) 3_556
N2 Ni1 N3 C3 113.8(4) .
O1C Ni1 N3 C3 49.6(6) .
O1C Ni1 N3 C3 -130.4(6) 3_556
O1B Ni1 N3 C3 5.0(6) .
O1B Ni1 N3 C3 -175.0(6) 3_556
N3 Ni1 N3 C3 8E1(6) 3_556
N1 Ni1 N3 C3 24.4(4) .
N1 Ni1 N3 C3 -155.6(4) 3_556
N2 Ni1 N3 C2A 161.5(4) 3_556
N2 Ni1 N3 C2A -18.5(4) .
O1C Ni1 N3 C2A -82.7(6) .
O1C Ni1 N3 C2A 97.3(6) 3_556
O1B Ni1 N3 C2A -127.3(6) .
O1B Ni1 N3 C2A 52.7(6) 3_556
N3 Ni1 N3 C2A -6E1(6) 3_556
N1 Ni1 N3 C2A -107.8(4) .
N1 Ni1 N3 C2A 72.2(4) 3_556
N2 Ni1 N3 C2B -160.0(10) 3_556
N2 Ni1 N3 C2B 20.0(10) .
O1C Ni1 N3 C2B -44.3(11) .
O1C Ni1 N3 C2B 135.7(11) 3_556
O1B Ni1 N3 C2B -88.9(10) .
O1B Ni1 N3 C2B 91.1(10) 3_556
N3 Ni1 N3 C2B -2E1(6) 3_556
N1 Ni1 N3 C2B -69.4(10) .
N1 Ni1 N3 C2B 110.6(10) 3_556
N2 Ni1 N3 C6 47.5(4) 3_556
N2 Ni1 N3 C6 -132.5(4) .
O1C Ni1 N3 C6 163.2(6) .
O1C Ni1 N3 C6 -16.8(6) 3_556
O1B Ni1 N3 C6 118.6(6) .
O1B Ni1 N3 C6 -61.4(6) 3_556
N3 Ni1 N3 C6 -17E1(6) 3_556
N1 Ni1 N3 C6 138.1(4) .
N1 Ni1 N3 C6 -41.9(4) 3_556
C3 N3 C2A C1 -93.2(6) .
C2B N3 C2A C1 -56.1(10) .
C6 N3 C2A C1 160.4(5) .
Ni1 N3 C2A C1 38.5(6) .
C2A N3 C3 C4 -67.5(6) .
C2B N3 C3 C4 -88.9(9) .
C6 N3 C3 C4 42.4(5) .
Ni1 N3 C3 C4 165.9(3) .
C2A N3 C3 C2B 21.3(8) .
C6 N3 C3 C2B 131.2(8) .
Ni1 N3 C3 C2B -105.2(8) .
N3 C3 C4 C5 -28.7(6) .
C2B C3 C4 C5 -78.0(8) .
C3 C4 C5 C6 1.1(6) .
C4 C5 C6 N3 24.8(6) .
C3 N3 C6 C5 -40.7(5) .
C2A N3 C6 C5 80.1(6) .
C2B N3 C6 C5 51.6(11) .
Ni1 N3 C6 C5 -164.9(4) .
N2 Ni1 N1 O1 177.0(6) 3_556
N2 Ni1 N1 O1 -3.0(6) .
O1C Ni1 N1 O1 -0.7(12) .
O1C Ni1 N1 O1 179.3(12) 3_556
O1B Ni1 N1 O1 160.2(19) .
O1B Ni1 N1 O1 -19.8(19) 3_556
N3 Ni1 N1 O1 80.4(6) .
N3 Ni1 N1 O1 -99.6(6) 3_556
N1 Ni1 N1 O1 -11E1(10) 3_556
N2 Ni1 N1 O2 -3.6(4) 3_556
N2 Ni1 N1 O2 176.4(4) .
O1C Ni1 N1 O2 178.6(13) .
O1C Ni1 N1 O2 -1.4(13) 3_556
O1B Ni1 N1 O2 -20.4(16) .
O1B Ni1 N1 O2 159.6(16) 3_556
N3 Ni1 N1 O2 -100.2(4) .
N3 Ni1 N1 O2 79.8(4) 3_556
N1 Ni1 N1 O2 7E1(10) 3_556
O2B N1B O1B Ni1 0(4) .
N2 Ni1 O1B N1B -170(2) 3_556
N2 Ni1 O1B N1B 10(2) .
O1C Ni1 O1B N1B 3.9(19) .
O1C Ni1 O1B N1B -176.1(19) 3_556
O1B Ni1 O1B N1B -5E1(10) 3_556
N3 Ni1 O1B N1B 93(2) .
N3 Ni1 O1B N1B -87(2) 3_556
N1 Ni1 O1B N1B -7.6(15) .
N1 Ni1 O1B N1B 172.4(15) 3_556
O2C N1C O1C Ni1 123(3) .
N2 Ni1 O1C N1C -21(2) 3_556
N2 Ni1 O1C N1C 159(2) .
O1C Ni1 O1C N1C 9E1(10) 3_556
O1B Ni1 O1C N1C -28(2) .
O1B Ni1 O1C N1C 152(2) 3_556
N3 Ni1 O1C N1C -117(2) .
N3 Ni1 O1C N1C 63(2) 3_556
N1 Ni1 O1C N1C -18.6(18) .
N1 Ni1 O1C N1C 161.4(18) 3_556
Ni1 N2 C1 C2B -11.7(13) .
Ni1 N2 C1 C2A 29.5(6) .
N3 C2A C1 C2B 60.2(10) .
N3 C2A C1 N2 -47.1(8) .
N2 C1 C2B N3 31(2) .
C2A C1 C2B N3 -60.5(14) .
N2 C1 C2B C3 -12(3) .
C2A C1 C2B C3 -103(3) .
C3 N3 C2B C1 -148.1(15) .
C2A N3 C2B C1 64.3(13) .
C6 N3 C2B C1 114.6(12) .
Ni1 N3 C2B C1 -31.7(17) .
C2A N3 C2B C3 -147.6(10) .
C6 N3 C2B C3 -97.3(8) .
Ni1 N3 C2B C3 116.5(3) .
N3 C3 C2B C1 61(3) .
C4 C3 C2B C1 166(3) .
C4 C3 C2B N3 105.0(6) .
